data_2231900
loop_
_publ_author_name
'Prasath, R.'
'Bhavana, P.'
'Ng, Seik Weng'
'Tiekink, Edward R. T.'

_publ_section_title
;
 1-(6,8-Dibromo-2-methylquinolin-3-yl)ethanone
;
_journal_coeditor_code HB6406
_journal_issue 10
_journal_name_full 'Acta Crystallographica Section E'
_journal_page_first o2664
_journal_paper_doi 10.1107/S1600536811037044
_journal_volume 67
_journal_year 2011
_chemical_formula_iupac 'C12 H9 Br2 N O'
_chemical_formula_moiety 'C12 H9 Br2 N O'
_chemical_formula_sum 'C12 H9 Br2 N O'
_chemical_formula_weight 343.02
_chemical_name_systematic
;
1-(6,8-Dibromo-2-methylquinolin-3-yl)ethanone
;
_space_group_IT_number 2
_symmetry_cell_setting triclinic
_symmetry_space_group_name_Hall '-P 1'
_symmetry_space_group_name_H-M 'P -1'
_atom_sites_solution_hydrogens geom
_atom_sites_solution_primary direct
_atom_sites_solution_secondary difmap
_audit_creation_method SHELXL-97
_cell_angle_alpha 99.043(4)
_cell_angle_beta 93.330(4)
_cell_angle_gamma 111.733(5)
_cell_formula_units_Z 4
_cell_length_a 9.7549(5)
_cell_length_b 11.1719(6)
_cell_length_c 11.5629(5)
_cell_measurement_reflns_used 4985
_cell_measurement_temperature 100(2)
_cell_measurement_theta_max 74.0802
_cell_measurement_theta_min 3.8993
_cell_volume 1146.69(11)
_computing_cell_refinement 'CrysAlis PRO (Agilent, 2010)'
_computing_data_collection 'CrysAlis PRO (Agilent, 2010)'
_computing_data_reduction 'CrysAlis PRO (Agilent, 2010)'
_computing_molecular_graphics
;
ORTEP-3 (Farrugia, 1997), DIAMOND (Brandenburg, 2006) and Qmol
(Gans &
Shalloway, 2001)
;
_computing_publication_material 'publCIF (Westrip, 2010)'
_computing_structure_refinement 'SHELXL97 (Sheldrick, 2008)'
_computing_structure_solution 'SHELXS97 (Sheldrick, 2008)'
_diffrn_ambient_temperature 100(2)
_diffrn_detector_area_resol_mean 10.4041
_diffrn_measured_fraction_theta_full 0.952
_diffrn_measured_fraction_theta_max 0.952
_diffrn_measurement_device_type 'Agilent SuperNova Dual diffractometer with an Atlas detector'
_diffrn_measurement_method \w
_diffrn_radiation_monochromator Mirror
_diffrn_radiation_source 'SuperNova (Cu) X-ray Source'
_diffrn_radiation_type CuK\a
_diffrn_radiation_wavelength 1.54184
_diffrn_reflns_av_R_equivalents 0.0391
_diffrn_reflns_av_sigmaI/netI 0.0358
_diffrn_reflns_limit_h_max 12
_diffrn_reflns_limit_h_min -12
_diffrn_reflns_limit_k_max 13
_diffrn_reflns_limit_k_min -13
_diffrn_reflns_limit_l_max 7
_diffrn_reflns_limit_l_min -14
_diffrn_reflns_number 6906
_diffrn_reflns_theta_full 74.25
_diffrn_reflns_theta_max 74.25
_diffrn_reflns_theta_min 3.90
_diffrn_standards_decay_% 0
_diffrn_standards_interval_count 0
_diffrn_standards_interval_time 0
_diffrn_standards_number 0
_exptl_absorpt_coefficient_mu 8.777
_exptl_absorpt_correction_T_max 0.3527
_exptl_absorpt_correction_T_min 0.2176
_exptl_absorpt_correction_type multi-scan
_exptl_absorpt_process_details '(CrysAlis PRO; Agilent, 2010)'
_exptl_crystal_colour light-brown
_exptl_crystal_density_diffrn 1.987
_exptl_crystal_density_method 'not measured'
_exptl_crystal_description prism
_exptl_crystal_F_000 664
_exptl_crystal_size_max 0.25
_exptl_crystal_size_mid 0.20
_exptl_crystal_size_min 0.15
_refine_diff_density_max 1.596
_refine_diff_density_min -1.380
_refine_ls_extinction_method none
_refine_ls_goodness_of_fit_ref 1.114
_refine_ls_hydrogen_treatment constr
_refine_ls_matrix_type full
_refine_ls_number_parameters 293
_refine_ls_number_reflns 4462
_refine_ls_number_restraints 0
_refine_ls_restrained_S_all 1.114
_refine_ls_R_factor_all 0.0512
_refine_ls_R_factor_gt 0.0493
_refine_ls_shift/su_max 0.001
_refine_ls_shift/su_mean 0.000
_refine_ls_structure_factor_coef Fsqd
_refine_ls_weighting_details 'calc w=1/[\s^2^(Fo^2^)+(0.0872P)^2^+3.5949P] where P=(Fo^2^+2Fc^2^)/3'
_refine_ls_weighting_scheme calc
_refine_ls_wR_factor_gt 0.1375
_refine_ls_wR_factor_ref 0.1390
_reflns_number_gt 4281
_reflns_number_total 4462
_reflns_threshold_expression I>2\s(I)
_cod_data_source_file hb6406.cif
_cod_data_source_block I
_cod_original_cell_volume 1146.69(10)
_cod_database_code 2231900
_cod_database_fobs_code 2231900

loop_
_symmetry_equiv_pos_as_xyz
'x, y, z'
'-x, -y, -z'

loop_
_atom_site_type_symbol
_atom_site_label
_atom_site_fract_x
_atom_site_fract_y
_atom_site_fract_z
_atom_site_U_iso_or_equiv
_atom_site_adp_type
_atom_site_calc_flag
_atom_site_refinement_flags
_atom_site_occupancy
_atom_site_symmetry_multiplicity
Br Br1 0.64524(5) 0.65200(5) 0.49508(4) 0.01426(16) Uani d . 1 1
Br Br2 0.92320(5) 1.16226(5) 0.40306(4) 0.01406(16) Uani d . 1 1
Br Br3 0.85223(5) 0.34850(5) 1.00127(4) 0.01197(15) Uani d . 1 1
Br Br4 0.24944(5) 0.00166(4) 0.93076(4) 0.01288(15) Uani d . 1 1
O O1 -0.0502(4) 0.7000(4) 0.2695(3) 0.0221(8) Uani d . 1 1
O O2 0.5755(4) 0.8053(4) 0.7753(3) 0.0192(8) Uani d . 1 1
N N1 0.3618(4) 0.6815(4) 0.3952(3) 0.0095(7) Uani d . 1 1
N N2 0.7242(4) 0.5237(4) 0.8901(3) 0.0081(7) Uani d . 1 1
C C1 0.4870(5) 0.7915(4) 0.3957(4) 0.0080(8) Uani d . 1 1
C C2 0.6289(5) 0.7963(4) 0.4388(4) 0.0096(8) Uani d . 1 1
C C3 0.7562(5) 0.9045(5) 0.4393(4) 0.0112(9) Uani d . 1 1
H H3 0.8503 0.9061 0.4678 0.013 Uiso calc R 1 1
C C4 0.7460(5) 1.0134(4) 0.3971(4) 0.0092(9) Uani d . 1 1
C C5 0.6127(5) 1.0128(5) 0.3557(4) 0.0134(9) Uani d . 1 1
H H5 0.6077 1.0865 0.3271 0.016 Uiso calc R 1 1
C C6 0.4816(5) 0.9023(5) 0.3553(4) 0.0107(9) Uani d . 1 1
C C7 0.3414(5) 0.8974(5) 0.3137(4) 0.0117(9) Uani d . 1 1
H H7 0.3340 0.9701 0.2849 0.014 Uiso calc R 1 1
C C8 0.2144(5) 0.7890(5) 0.3138(4) 0.0103(9) Uani d . 1 1
C C9 0.2302(5) 0.6785(4) 0.3544(4) 0.0084(8) Uani d . 1 1
C C10 0.1013(5) 0.5530(5) 0.3547(4) 0.0165(10) Uani d . 1 1
H H10A 0.1373 0.4915 0.3852 0.025 Uiso calc R 1 1
H H10B 0.0511 0.5143 0.2740 0.025 Uiso calc R 1 1
H H10C 0.0311 0.5710 0.4051 0.025 Uiso calc R 1 1
C C11 0.0666(5) 0.7922(5) 0.2724(4) 0.0141(10) Uani d . 1 1
C C12 0.0674(6) 0.9161(5) 0.2366(6) 0.0250(12) Uani d . 1 1
H H12A -0.0349 0.9111 0.2240 0.037 Uiso calc R 1 1
H H12B 0.1125 0.9265 0.1634 0.037 Uiso calc R 1 1
H H12C 0.1252 0.9916 0.2992 0.037 Uiso calc R 1 1
C C13 0.6151(5) 0.4096(4) 0.9012(4) 0.0071(8) Uani d . 1 1
C C14 0.6509(5) 0.3130(5) 0.9490(4) 0.0095(8) Uani d . 1 1
C C15 0.5430(5) 0.1943(4) 0.9581(4) 0.0099(8) Uani d . 1 1
H H15 0.5698 0.1309 0.9890 0.012 Uiso calc R 1 1
C C16 0.3936(5) 0.1679(5) 0.9212(4) 0.0104(9) Uani d . 1 1
C C17 0.3516(5) 0.2581(4) 0.8784(4) 0.0084(8) Uani d . 1 1
H H17 0.2495 0.2398 0.8563 0.010 Uiso calc R 1 1
C C18 0.4625(5) 0.3792(4) 0.8676(4) 0.0093(8) Uani d . 1 1
C C19 0.4264(5) 0.4746(4) 0.8214(4) 0.0089(8) Uani d . 1 1
H H19 0.3252 0.4584 0.7980 0.011 Uiso calc R 1 1
C C20 0.5357(5) 0.5907(4) 0.8098(4) 0.0097(8) Uani d . 1 1
C C21 0.6871(5) 0.6116(4) 0.8459(4) 0.0093(8) Uani d . 1 1
C C22 0.8165(5) 0.7332(5) 0.8342(4) 0.0146(9) Uani d . 1 1
H H22A 0.9094 0.7198 0.8477 0.022 Uiso calc R 1 1
H H22B 0.8186 0.8079 0.8925 0.022 Uiso calc R 1 1
H H22C 0.8057 0.7512 0.7546 0.022 Uiso calc R 1 1
C C23 0.4916(6) 0.6915(5) 0.7634(4) 0.0134(9) Uani d . 1 1
C C24 0.3351(6) 0.6467(5) 0.7000(4) 0.0173(10) Uani d . 1 1
H H24A 0.3369 0.6938 0.6351 0.026 Uiso calc R 1 1
H H24B 0.2702 0.6652 0.7557 0.026 Uiso calc R 1 1
H H24C 0.2972 0.5521 0.6685 0.026 Uiso calc R 1 1

loop_
_atom_site_aniso_label
_atom_site_aniso_U_11
_atom_site_aniso_U_22
_atom_site_aniso_U_33
_atom_site_aniso_U_12
_atom_site_aniso_U_13
_atom_site_aniso_U_23
Br1 0.0141(3) 0.0157(3) 0.0155(3) 0.0064(2) -0.00005(19) 0.0089(2)
Br2 0.0070(3) 0.0118(3) 0.0201(3) -0.0001(2) 0.00311(18) 0.0024(2)
Br3 0.0070(3) 0.0125(3) 0.0165(3) 0.0031(2) -0.00128(18) 0.00586(19)
Br4 0.0103(3) 0.0077(3) 0.0200(3) 0.00088(19) 0.00047(18) 0.00814(19)
O1 0.0065(16) 0.029(2) 0.029(2) 0.0018(15) 0.0026(14) 0.0116(16)
O2 0.0233(19) 0.0126(17) 0.0236(18) 0.0072(15) 0.0012(15) 0.0084(14)
N1 0.0104(18) 0.0121(19) 0.0070(16) 0.0043(15) 0.0040(14) 0.0041(14)
N2 0.0091(17) 0.0099(18) 0.0050(16) 0.0028(15) 0.0022(13) 0.0020(14)
C1 0.012(2) 0.009(2) 0.0046(18) 0.0048(18) 0.0032(15) 0.0024(15)
C2 0.012(2) 0.012(2) 0.0048(18) 0.0042(18) 0.0013(15) 0.0031(16)
C3 0.009(2) 0.015(2) 0.012(2) 0.0071(18) 0.0010(16) 0.0048(17)
C4 0.010(2) 0.007(2) 0.011(2) 0.0027(17) 0.0027(16) 0.0020(16)
C5 0.012(2) 0.014(2) 0.015(2) 0.0051(19) 0.0035(17) 0.0044(18)
C6 0.007(2) 0.015(2) 0.0092(19) 0.0044(18) 0.0032(16) 0.0018(17)
C7 0.015(2) 0.013(2) 0.011(2) 0.0076(19) 0.0046(17) 0.0044(17)
C8 0.007(2) 0.017(2) 0.0076(19) 0.0062(18) 0.0015(15) 0.0032(17)
C9 0.010(2) 0.010(2) 0.0053(18) 0.0023(18) 0.0031(15) 0.0031(16)
C10 0.008(2) 0.015(2) 0.018(2) -0.0032(19) 0.0038(18) -0.0005(19)
C11 0.012(2) 0.019(2) 0.011(2) 0.006(2) 0.0016(17) 0.0012(18)
C12 0.013(2) 0.017(3) 0.050(4) 0.010(2) 0.003(2) 0.008(2)
C13 0.0066(19) 0.008(2) 0.0073(18) 0.0032(17) 0.0016(15) 0.0015(15)
C14 0.008(2) 0.015(2) 0.0061(19) 0.0050(18) 0.0001(15) 0.0017(16)
C15 0.012(2) 0.0070(19) 0.014(2) 0.0060(18) 0.0008(17) 0.0062(16)
C16 0.009(2) 0.009(2) 0.012(2) 0.0013(18) 0.0022(16) 0.0028(17)
C17 0.007(2) 0.009(2) 0.011(2) 0.0048(17) 0.0006(15) 0.0047(16)
C18 0.014(2) 0.012(2) 0.0048(18) 0.0062(18) 0.0027(16) 0.0047(16)
C19 0.013(2) 0.009(2) 0.0063(19) 0.0060(18) 0.0003(16) 0.0017(16)
C20 0.018(2) 0.008(2) 0.0054(18) 0.0063(18) 0.0031(16) 0.0024(16)
C21 0.014(2) 0.010(2) 0.0042(18) 0.0040(18) 0.0036(16) 0.0026(16)
C22 0.014(2) 0.012(2) 0.016(2) 0.0012(19) 0.0046(18) 0.0093(18)
C23 0.019(2) 0.016(2) 0.011(2) 0.010(2) 0.0049(18) 0.0086(18)
C24 0.018(2) 0.016(2) 0.021(2) 0.008(2) 0.0006(19) 0.0103(19)

loop_
_atom_type_symbol
_atom_type_description
_atom_type_scat_dispersion_real
_atom_type_scat_dispersion_imag
_atom_type_scat_source
C C 0.0181 0.0091 'International Tables Vol C Tables 4.2.6.8 and 6.1.1.4'
H H 0.0000 0.0000 'International Tables Vol C Tables 4.2.6.8 and 6.1.1.4'
N N 0.0311 0.0180 'International Tables Vol C Tables 4.2.6.8 and 6.1.1.4'
O O 0.0492 0.0322 'International Tables Vol C Tables 4.2.6.8 and 6.1.1.4'
Br Br -0.6763 1.2805 'International Tables Vol C Tables 4.2.6.8 and 6.1.1.4'

loop_
_geom_angle_atom_site_label_1
_geom_angle_atom_site_label_2
_geom_angle_atom_site_label_3
_geom_angle
C9 N1 C1 119.1(4)
C21 N2 C13 118.9(4)
N1 C1 C6 122.5(4)
N1 C1 C2 119.9(4)
C6 C1 C2 117.6(4)
C3 C2 C1 121.2(4)
C3 C2 Br1 118.7(3)
C1 C2 Br1 120.1(3)
C2 C3 C4 119.5(4)
C2 C3 H3 120.3
C4 C3 H3 120.3
C5 C4 C3 121.1(4)
C5 C4 Br2 120.6(4)
C3 C4 Br2 118.2(3)
C4 C5 C6 119.7(4)
C4 C5 H5 120.2
C6 C5 H5 120.2
C7 C6 C1 117.3(4)
C7 C6 C5 121.7(4)
C1 C6 C5 121.0(4)
C8 C7 C6 121.1(4)
C8 C7 H7 119.4
C6 C7 H7 119.4
C7 C8 C9 118.0(4)
C7 C8 C11 118.4(4)
C9 C8 C11 123.6(4)
N1 C9 C8 121.9(4)
N1 C9 C10 114.9(4)
C8 C9 C10 123.2(4)
C9 C10 H10A 109.5
C9 C10 H10B 109.5
H10A C10 H10B 109.5
C9 C10 H10C 109.5
H10A C10 H10C 109.5
H10B C10 H10C 109.5
O1 C11 C12 120.3(5)
O1 C11 C8 122.1(5)
C12 C11 C8 117.5(4)
C11 C12 H12A 109.5
C11 C12 H12B 109.5
H12A C12 H12B 109.5
C11 C12 H12C 109.5
H12A C12 H12C 109.5
H12B C12 H12C 109.5
N2 C13 C18 123.0(4)
N2 C13 C14 120.4(4)
C18 C13 C14 116.5(4)
C15 C14 C13 121.8(4)
C15 C14 Br3 119.0(3)
C13 C14 Br3 119.2(3)
C14 C15 C16 119.4(4)
C14 C15 H15 120.3
C16 C15 H15 120.3
C17 C16 C15 121.6(4)
C17 C16 Br4 120.3(4)
C15 C16 Br4 118.1(3)
C16 C17 C18 119.0(4)
C16 C17 H17 120.5
C18 C17 H17 120.5
C19 C18 C17 121.6(4)
C19 C18 C13 116.8(4)
C17 C18 C13 121.6(4)
C20 C19 C18 120.8(4)
C20 C19 H19 119.6
C18 C19 H19 119.6
C19 C20 C21 118.1(4)
C19 C20 C23 118.9(4)
C21 C20 C23 122.9(4)
N2 C21 C20 122.4(4)
N2 C21 C22 114.8(4)
C20 C21 C22 122.8(4)
C21 C22 H22A 109.5
C21 C22 H22B 109.5
H22A C22 H22B 109.5
C21 C22 H22C 109.5
H22A C22 H22C 109.5
H22B C22 H22C 109.5
O2 C23 C20 122.5(4)
O2 C23 C24 119.7(4)
C20 C23 C24 117.8(4)
C23 C24 H24A 109.5
C23 C24 H24B 109.5
H24A C24 H24B 109.5
C23 C24 H24C 109.5
H24A C24 H24C 109.5
H24B C24 H24C 109.5

loop_
_geom_bond_atom_site_label_1
_geom_bond_atom_site_label_2
_geom_bond_distance
Br1 C2 1.886(5)
Br2 C4 1.892(5)
Br3 C14 1.895(4)
Br4 C16 1.894(5)
O1 C11 1.215(6)
O2 C23 1.211(6)
N1 C9 1.328(6)
N1 C1 1.374(6)
N2 C21 1.324(6)
N2 C13 1.355(6)
C1 C6 1.407(6)
C1 C2 1.422(6)
C2 C3 1.374(7)
C3 C4 1.413(6)
C3 H3 0.9500
C4 C5 1.357(7)
C5 C6 1.410(7)
C5 H5 0.9500
C6 C7 1.402(7)
C7 C8 1.375(7)
C7 H7 0.9500
C8 C9 1.443(6)
C8 C11 1.508(6)
C9 C10 1.499(6)
C10 H10A 0.9800
C10 H10B 0.9800
C10 H10C 0.9800
C11 C12 1.503(7)
C12 H12A 0.9800
C12 H12B 0.9800
C12 H12C 0.9800
C13 C18 1.414(6)
C13 C14 1.426(6)
C14 C15 1.379(6)
C15 C16 1.401(6)
C15 H15 0.9500
C16 C17 1.366(6)
C17 C18 1.415(6)
C17 H17 0.9500
C18 C19 1.407(6)
C19 C20 1.373(6)
C19 H19 0.9500
C20 C21 1.433(7)
C20 C23 1.505(6)
C21 C22 1.505(6)
C22 H22A 0.9800
C22 H22B 0.9800
C22 H22C 0.9800
C23 C24 1.519(7)
C24 H24A 0.9800
C24 H24B 0.9800
C24 H24C 0.9800

loop_
_geom_hbond_atom_site_label_D
_geom_hbond_atom_site_label_H
_geom_hbond_atom_site_label_A
_geom_hbond_site_symmetry_A
_geom_hbond_distance_DH
_geom_hbond_distance_HA
_geom_hbond_distance_DA
_geom_hbond_angle_DHA
C7 H7 O2 2_676 0.95 2.56 3.453(7) 157
C15 H15 Br4 2_657 0.95 2.89 3.796(5) 160
C19 H19 O1 2_566 0.95 2.60 3.462(6) 152

loop_
_geom_torsion_atom_site_label_1
_geom_torsion_atom_site_label_2
_geom_torsion_atom_site_label_3
_geom_torsion_atom_site_label_4
_geom_torsion
C9 N1 C1 C6 0.4(6)
C9 N1 C1 C2 -179.8(4)
N1 C1 C2 C3 179.3(4)
C6 C1 C2 C3 -0.9(6)
N1 C1 C2 Br1 0.0(5)
C6 C1 C2 Br1 179.8(3)
C1 C2 C3 C4 0.5(6)
Br1 C2 C3 C4 179.8(3)
C2 C3 C4 C5 -0.2(7)
C2 C3 C4 Br2 178.4(3)
C3 C4 C5 C6 0.4(7)
Br2 C4 C5 C6 -178.1(3)
N1 C1 C6 C7 0.2(6)
C2 C1 C6 C7 -179.6(4)
N1 C1 C6 C5 -179.2(4)
C2 C1 C6 C5 1.1(6)
C4 C5 C6 C7 179.8(4)
C4 C5 C6 C1 -0.9(7)
C1 C6 C7 C8 0.7(7)
C5 C6 C7 C8 -180.0(4)
C6 C7 C8 C9 -2.0(6)
C6 C7 C8 C11 177.6(4)
C1 N1 C9 C8 -1.9(6)
C1 N1 C9 C10 178.5(4)
C7 C8 C9 N1 2.7(6)
C11 C8 C9 N1 -176.9(4)
C7 C8 C9 C10 -177.7(4)
C11 C8 C9 C10 2.7(7)
C7 C8 C11 O1 179.7(4)
C9 C8 C11 O1 -0.7(7)
C7 C8 C11 C12 -1.7(6)
C9 C8 C11 C12 177.9(4)
C21 N2 C13 C18 0.2(6)
C21 N2 C13 C14 -179.6(4)
N2 C13 C14 C15 -177.9(4)
C18 C13 C14 C15 2.3(6)
N2 C13 C14 Br3 1.9(5)
C18 C13 C14 Br3 -177.9(3)
C13 C14 C15 C16 -1.1(7)
Br3 C14 C15 C16 179.1(3)
C14 C15 C16 C17 -1.2(7)
C14 C15 C16 Br4 178.2(3)
C15 C16 C17 C18 2.1(7)
Br4 C16 C17 C18 -177.3(3)
C16 C17 C18 C19 178.4(4)
C16 C17 C18 C13 -0.8(6)
N2 C13 C18 C19 -0.4(6)
C14 C13 C18 C19 179.4(4)
N2 C13 C18 C17 178.8(4)
C14 C13 C18 C17 -1.3(6)
C17 C18 C19 C20 -179.0(4)
C13 C18 C19 C20 0.3(6)
C18 C19 C20 C21 0.1(6)
C18 C19 C20 C23 -178.2(4)
C13 N2 C21 C20 0.2(6)
C13 N2 C21 C22 -178.4(4)
C19 C20 C21 N2 -0.4(6)
C23 C20 C21 N2 177.9(4)
C19 C20 C21 C22 178.2(4)
C23 C20 C21 C22 -3.6(6)
C19 C20 C23 O2 162.9(5)
C21 C20 C23 O2 -15.4(7)
C19 C20 C23 C24 -16.8(6)
C21 C20 C23 C24 165.0(4)

loop_
_cod_related_entry_id
_cod_related_entry_database
_cod_related_entry_code
1 ChemSpider 9834919
